data_7005707
loop_
_publ_author_name
'Evans, Lloyd T. J.'
'Coles, Martyn P.'
'Geoffrey, F.'
'Cloke, N.'
'Hitchcock, Peter B.'

_publ_section_title
;
 Deactivation pathways of ethylene polymerization catalysts derived
 from titanium and zirconium
 1,3-bis(furyl)-1,1,3,3-tetramethyldisilazide complexes.
;
_journal_issue 25
_journal_name_full 'Dalton transactions (Cambridge, England : 2003)'
_journal_page_first 2707
_journal_page_last 2717
_journal_paper_doi 10.1039/b704625a
_journal_year 2007
_chemical_compound_source 'synthesis as described'
_chemical_formula_moiety 'C28 H44 Cl2 N2 O4 Si4 Zr'
_chemical_formula_sum 'C28 H44 Cl2 N2 O4 Si4 Zr'
_chemical_formula_weight 747.13
_chemical_name_systematic
;
?
;
_space_group_IT_number 14
_symmetry_cell_setting monoclinic
_symmetry_Int_Tables_number 14
_symmetry_space_group_name_Hall '-P 2ybc'
_symmetry_space_group_name_H-M 'P 1 21/c 1'
_atom_sites_solution_hydrogens geom
_atom_sites_solution_primary direct
_atom_sites_solution_secondary difmap
_audit_conform_dict_location ftp://ftp.iucr.org/pub/cif_core.dic
_audit_conform_dict_name cif_core.dic
_audit_conform_dict_version 2.2
_audit_creation_date 2004-12-10T14:27:28-00:00
_audit_creation_method 'WinGX routine CIF_UPDATE'
_cell_angle_alpha 90
_cell_angle_beta 115.341(2)
_cell_angle_gamma 90
_cell_formula_units_Z 4
_cell_length_a 20.2313(8)
_cell_length_b 10.0263(4)
_cell_length_c 19.8693(5)
_cell_measurement_reflns_used 20826
_cell_measurement_temperature 173(2)
_cell_measurement_theta_max 26.022
_cell_measurement_theta_min 0.783
_cell_measurement_wavelength 0.71073
_cell_volume 3642.6(2)
_computing_cell_refinement 'HKL Scalepack (Otwinowski & Minor 1997)'
_computing_data_collection 'Collect (Nonius BV, 1997-2000)'
_computing_data_reduction 'HKL Denzo and Scalepack (Otwinowski & Minor 1997)'
_computing_molecular_graphics 'Ortep-3 for Windows (Farrugia, 1997)'
_computing_publication_material 'WinGX publication routines (Farrugia, 1999)'
_computing_structure_refinement 'SHELXL-97 (Sheldrick, 1997)'
_computing_structure_solution 'SHELXS-97 (Sheldrick, 1997)'
_diffrn_ambient_temperature 173(2)
_diffrn_detector 'CCD plate'
_diffrn_measured_fraction_theta_full 0.996
_diffrn_measured_fraction_theta_max 0.996
_diffrn_measurement_device '95mm CCD camera on \k-goniostat'
_diffrn_measurement_device_type KappaCCD
_diffrn_measurement_method 'CCD rotation images, thick slices'
_diffrn_orient_matrix_type 'by Nonius Collect from scalepack cell'
_diffrn_orient_matrix_UB_11 0.60319E-2
_diffrn_orient_matrix_UB_12 0.899478E-1
_diffrn_orient_matrix_UB_13 0.232096E-1
_diffrn_orient_matrix_UB_21 0.406167E-1
_diffrn_orient_matrix_UB_22 0.213232E-1
_diffrn_orient_matrix_UB_23 -0.150482E-1
_diffrn_orient_matrix_UB_31 -0.376163E-1
_diffrn_orient_matrix_UB_32 0.374475E-1
_diffrn_orient_matrix_UB_33 -0.471802E-1
_diffrn_radiation_monochromator graphite
_diffrn_radiation_probe x-ray
_diffrn_radiation_type MoK\a
_diffrn_radiation_wavelength 0.71073
_diffrn_reflns_av_R_equivalents 0.0716
_diffrn_reflns_av_unetI/netI 0.0667
_diffrn_reflns_limit_h_max 24
_diffrn_reflns_limit_h_min -24
_diffrn_reflns_limit_k_max 12
_diffrn_reflns_limit_k_min -11
_diffrn_reflns_limit_l_max 24
_diffrn_reflns_limit_l_min -18
_diffrn_reflns_number 32034
_diffrn_reflns_theta_full 26.04
_diffrn_reflns_theta_max 26.04
_diffrn_reflns_theta_min 3.54
_diffrn_source 'Enraf Nonius FR590'
_exptl_absorpt_coefficient_mu 0.613
_exptl_absorpt_correction_T_max 0.9485
_exptl_absorpt_correction_T_min 0.8187
_exptl_absorpt_correction_type multi-scan
_exptl_absorpt_process_details
;
[c.f. r.h. blessing, acta cryst. (1995), a51, 33-38]
;
_exptl_crystal_colour colourless
_exptl_crystal_density_diffrn 1.362
_exptl_crystal_density_method 'not measured'
_exptl_crystal_description prism
_exptl_crystal_F_000 1552
_exptl_crystal_size_max 0.2
_exptl_crystal_size_mid 0.15
_exptl_crystal_size_min 0.1
_refine_diff_density_max 0.486
_refine_diff_density_min -0.437
_refine_diff_density_rms 0.078
_refine_ls_extinction_method none
_refine_ls_goodness_of_fit_ref 1.011
_refine_ls_hydrogen_treatment constr
_refine_ls_matrix_type full
_refine_ls_number_parameters 374
_refine_ls_number_reflns 7173
_refine_ls_number_restraints 0
_refine_ls_restrained_S_all 1.011
_refine_ls_R_factor_all 0.0854
_refine_ls_R_factor_gt 0.0462
_refine_ls_shift/su_max 0
_refine_ls_shift/su_mean 0
_refine_ls_structure_factor_coef Fsqd
_refine_ls_weighting_details 'calc w=1/[\s^2^(Fo^2^)+(0.0356P)^2^+3.8852P] where P=(Fo^2^+2Fc^2^)/3'
_refine_ls_weighting_scheme calc
_refine_ls_wR_factor_gt 0.0889
_refine_ls_wR_factor_ref 0.1027
_reflns_number_gt 4906
_reflns_number_total 7173
_reflns_threshold_expression >2sigma(I)
_cod_data_source_file b704625a.txt
_cod_data_source_block (5b)-dec1904
_cod_original_sg_symbol_H-M P2(1)/c
_cod_database_code 7005707

loop_
_symmetry_equiv_pos_as_xyz
'x, y, z'
'-x, y+1/2, -z+1/2'
'-x, -y, -z'
'x, -y-1/2, z-1/2'

loop_
_atom_site_label
_atom_site_type_symbol
_atom_site_fract_x
_atom_site_fract_y
_atom_site_fract_z
_atom_site_U_iso_or_equiv
_atom_site_adp_type
_atom_site_occupancy
_atom_site_symmetry_multiplicity
_atom_site_calc_flag
_atom_site_refinement_flags
_atom_site_disorder_assembly
_atom_site_disorder_group
Zr Zr 0.244862(17) 0.26008(3) 0.243317(16) 0.02466(10) Uani 1 1 d . . .
Cl1 Cl 0.27148(5) 0.37966(9) 0.15077(5) 0.0358(2) Uani 1 1 d . . .
Cl2 Cl 0.25338(5) 0.44994(10) 0.31959(5) 0.0401(2) Uani 1 1 d . . .
Si1 Si 0.06670(6) 0.36036(12) 0.18593(6) 0.0402(3) Uani 1 1 d . . .
Si2 Si 0.11867(5) 0.13183(11) 0.11706(5) 0.0324(3) Uani 1 1 d . . .
Si3 Si 0.38353(5) 0.14020(10) 0.37216(5) 0.0266(2) Uani 1 1 d . . .
Si4 Si 0.24579(5) 0.05371(11) 0.38193(5) 0.0346(3) Uani 1 1 d . . .
O1 O -0.06526(14) 0.2194(3) 0.11697(15) 0.0515(8) Uani 1 1 d . . .
O2 O 0.21838(14) -0.0717(3) 0.18886(13) 0.0399(6) Uani 1 1 d . . .
O3 O 0.41803(13) 0.1789(2) 0.25103(12) 0.0348(6) Uani 1 1 d . . .
O4 O 0.32318(13) -0.1900(3) 0.43216(13) 0.0377(6) Uani 1 1 d . . .
N2 N 0.13420(14) 0.2475(3) 0.18806(14) 0.0279(6) Uani 1 1 d . . .
N5 N 0.28927(14) 0.1249(3) 0.33072(14) 0.0249(6) Uani 1 1 d . . .
C1 C 0.0568(2) 0.3531(5) 0.2741(2) 0.0606(14) Uani 1 1 d . . .
H1A H 0.0461 0.2613 0.2832 0.091 Uiso 1 1 calc R . .
H1B H 0.0166 0.4116 0.2707 0.091 Uiso 1 1 calc R . .
H1C H 0.1023 0.3827 0.3153 0.091 Uiso 1 1 calc R . .
C2 C 0.0863(2) 0.5316(4) 0.1640(3) 0.0619(13) Uani 1 1 d . . .
H2A H 0.0911 0.5306 0.117 0.093 Uiso 1 1 calc R . .
H2B H 0.132 0.5634 0.204 0.093 Uiso 1 1 calc R . .
H2C H 0.0462 0.5911 0.1594 0.093 Uiso 1 1 calc R . .
C3 C -0.0244(2) 0.3211(5) 0.1073(2) 0.0482(11) Uani 1 1 d . . .
C4 C -0.0648(2) 0.3763(6) 0.0424(2) 0.0705(16) Uani 1 1 d . . .
H4 H -0.05 0.45 0.0221 0.085 Uiso 1 1 calc R . .
C5 C -0.1333(3) 0.3114(6) 0.0070(3) 0.0696(15) Uani 1 1 d . . .
H5 H -0.1719 0.331 -0.0403 0.084 Uiso 1 1 calc R . .
C6 C -0.1315(2) 0.2175(5) 0.0543(2) 0.0513(12) Uani 1 1 d . . .
C7 C -0.1848(2) 0.1163(5) 0.0546(3) 0.0704(14) Uani 1 1 d . . .
H7A H -0.2305 0.1254 0.0093 0.106 Uiso 1 1 calc R . .
H7B H -0.1946 0.1297 0.0984 0.106 Uiso 1 1 calc R . .
H7C H -0.1646 0.0268 0.0564 0.106 Uiso 1 1 calc R . .
C8 C 0.0535(2) -0.0040(4) 0.1083(2) 0.0461(11) Uani 1 1 d . . .
H8A H 0.0664 -0.0442 0.1573 0.069 Uiso 1 1 calc R . .
H8B H 0.0557 -0.072 0.074 0.069 Uiso 1 1 calc R . .
H8C H 0.0038 0.0325 0.0891 0.069 Uiso 1 1 calc R . .
C9 C 0.0974(2) 0.2135(4) 0.02627(19) 0.0439(10) Uani 1 1 d . . .
H9A H 0.133 0.2846 0.0332 0.066 Uiso 1 1 calc R . .
H9B H 0.0481 0.2515 0.0065 0.066 Uiso 1 1 calc R . .
H9C H 0.1 0.1474 -0.0089 0.066 Uiso 1 1 calc R . .
C10 C 0.21123(19) 0.0477(4) 0.14958(18) 0.0319(8) Uani 1 1 d . . .
C11 C 0.2690(2) 0.0519(4) 0.1310(2) 0.0374(9) Uani 1 1 d . . .
H11 H 0.2783 0.1207 0.1033 0.045 Uiso 1 1 calc R . .
C12 C 0.3120(2) -0.0620(4) 0.1596(2) 0.0475(11) Uani 1 1 d . . .
H12 H 0.3559 -0.0836 0.1556 0.057 Uiso 1 1 calc R . .
C13 C 0.2795(2) -0.1352(4) 0.1938(2) 0.0431(10) Uani 1 1 d . . .
C14 C 0.2969(3) -0.2651(4) 0.2336(3) 0.0661(14) Uani 1 1 d . . .
H14A H 0.2569 -0.3281 0.2079 0.099 Uiso 1 1 calc R . .
H14B H 0.3029 -0.2522 0.2848 0.099 Uiso 1 1 calc R . .
H14C H 0.3423 -0.3006 0.2344 0.099 Uiso 1 1 calc R . .
C15 C 0.4189(2) 0.2337(4) 0.46138(18) 0.0390(9) Uani 1 1 d . . .
H15A H 0.3911 0.3167 0.4546 0.059 Uiso 1 1 calc R . .
H15B H 0.4707 0.2547 0.477 0.059 Uiso 1 1 calc R . .
H15C H 0.4135 0.1791 0.4996 0.059 Uiso 1 1 calc R . .
C16 C 0.43411(19) -0.0177(4) 0.3822(2) 0.0377(9) Uani 1 1 d . . .
H16A H 0.4144 -0.0651 0.3344 0.056 Uiso 1 1 calc R . .
H16B H 0.4287 -0.0735 0.42 0.056 Uiso 1 1 calc R . .
H16C H 0.486 0.0017 0.3974 0.056 Uiso 1 1 calc R . .
C17 C 0.40711(18) 0.2462(4) 0.30684(17) 0.0304(8) Uani 1 1 d . . .
C18 C 0.4325(2) 0.3716(4) 0.3097(2) 0.0377(9) Uani 1 1 d . . .
H18 H 0.4328 0.4397 0.343 0.045 Uiso 1 1 calc R . .
C19 C 0.4588(2) 0.3844(4) 0.2542(2) 0.0415(10) Uani 1 1 d . . .
H19 H 0.4796 0.4619 0.2435 0.05 Uiso 1 1 calc R . .
C20 C 0.4487(2) 0.2664(4) 0.2199(2) 0.0386(9) Uani 1 1 d . . .
C21 C 0.4602(3) 0.2144(5) 0.1558(2) 0.0557(12) Uani 1 1 d . . .
H21A H 0.4814 0.2846 0.1368 0.084 Uiso 1 1 calc R . .
H21B H 0.4133 0.1861 0.1164 0.084 Uiso 1 1 calc R . .
H21C H 0.4937 0.1381 0.172 0.084 Uiso 1 1 calc R . .
C22 C 0.1610(2) -0.0351(5) 0.3210(2) 0.0544(12) Uani 1 1 d . . .
H22A H 0.1282 0.0264 0.283 0.082 Uiso 1 1 calc R . .
H22B H 0.1367 -0.0687 0.351 0.082 Uiso 1 1 calc R . .
H22C H 0.1731 -0.11 0.2967 0.082 Uiso 1 1 calc R . .
C23 C 0.2271(2) 0.1841(5) 0.4386(2) 0.0582(13) Uani 1 1 d . . .
H23A H 0.1948 0.2522 0.4055 0.087 Uiso 1 1 calc R . .
H23B H 0.2733 0.2255 0.4725 0.087 Uiso 1 1 calc R . .
H23C H 0.2036 0.143 0.4675 0.087 Uiso 1 1 calc R . .
C24 C 0.30793(19) -0.0659(4) 0.45392(19) 0.0336(9) Uani 1 1 d . . .
C25 C 0.3434(2) -0.0580(4) 0.52875(19) 0.0381(9) Uani 1 1 d . . .
H25 H 0.3424 0.0154 0.5585 0.046 Uiso 1 1 calc R . .
C26 C 0.3827(2) -0.1798(4) 0.5553(2) 0.0414(10) Uani 1 1 d . . .
H26 H 0.413 -0.2019 0.6057 0.05 Uiso 1 1 calc R . .
C27 C 0.3688(2) -0.2562(4) 0.4959(2) 0.0398(9) Uani 1 1 d . . .
C28 C 0.3905(2) -0.3928(4) 0.4858(3) 0.0627(13) Uani 1 1 d . . .
H28A H 0.4262 -0.4274 0.5338 0.094 Uiso 1 1 calc R . .
H28B H 0.4125 -0.3911 0.4504 0.094 Uiso 1 1 calc R . .
H28C H 0.3473 -0.4506 0.4665 0.094 Uiso 1 1 calc R . .

loop_
_atom_site_aniso_label
_atom_site_aniso_U_11
_atom_site_aniso_U_22
_atom_site_aniso_U_33
_atom_site_aniso_U_23
_atom_site_aniso_U_13
_atom_site_aniso_U_12
Zr 0.02451(18) 0.0269(2) 0.02223(18) 0.00124(15) 0.00972(13) -0.00058(15)
Cl1 0.0406(5) 0.0368(6) 0.0306(5) 0.0045(4) 0.0157(4) -0.0062(4)
Cl2 0.0480(6) 0.0347(6) 0.0334(5) -0.0065(4) 0.0134(4) 0.0037(4)
Si1 0.0282(6) 0.0505(8) 0.0386(6) -0.0022(5) 0.0113(5) 0.0078(5)
Si2 0.0286(5) 0.0393(7) 0.0283(5) -0.0031(5) 0.0113(4) -0.0058(5)
Si3 0.0268(5) 0.0275(6) 0.0256(5) 0.0026(4) 0.0112(4) 0.0005(4)
Si4 0.0309(6) 0.0460(7) 0.0317(6) 0.0121(5) 0.0181(4) 0.0063(5)
O1 0.0379(16) 0.062(2) 0.0517(17) 0.0005(15) 0.0163(13) 0.0111(15)
O2 0.0456(16) 0.0317(17) 0.0453(16) -0.0014(12) 0.0222(13) -0.0048(13)
O3 0.0423(15) 0.0336(16) 0.0339(14) 0.0023(11) 0.0213(12) -0.0038(12)
O4 0.0388(15) 0.0329(16) 0.0366(15) 0.0021(12) 0.0116(12) -0.0031(12)
N2 0.0271(15) 0.0312(18) 0.0251(15) -0.0001(13) 0.0108(11) -0.0008(13)
N5 0.0265(15) 0.0260(17) 0.0235(15) 0.0032(12) 0.0119(12) 0.0036(13)
C1 0.045(3) 0.091(4) 0.052(3) 0.000(3) 0.027(2) 0.017(3)
C2 0.059(3) 0.049(3) 0.067(3) 0.005(2) 0.018(2) 0.013(2)
C3 0.038(2) 0.061(3) 0.053(3) 0.006(2) 0.026(2) 0.003(2)
C4 0.033(3) 0.123(5) 0.047(3) 0.008(3) 0.010(2) -0.006(3)
C5 0.051(3) 0.109(5) 0.048(3) 0.008(3) 0.021(2) 0.005(3)
C6 0.023(2) 0.074(4) 0.049(3) -0.019(2) 0.0088(18) 0.005(2)
C7 0.051(3) 0.079(4) 0.079(4) -0.010(3) 0.026(3) -0.002(3)
C8 0.040(2) 0.054(3) 0.044(2) -0.007(2) 0.0175(19) -0.015(2)
C9 0.040(2) 0.058(3) 0.031(2) -0.0031(18) 0.0128(17) -0.008(2)
C10 0.036(2) 0.031(2) 0.030(2) -0.0027(16) 0.0155(16) -0.0084(17)
C11 0.042(2) 0.034(2) 0.040(2) -0.0037(18) 0.0219(18) -0.0044(19)
C12 0.043(2) 0.042(3) 0.063(3) -0.011(2) 0.028(2) -0.002(2)
C13 0.046(3) 0.027(2) 0.049(2) -0.0122(19) 0.0128(19) -0.0023(19)
C14 0.078(3) 0.030(3) 0.080(3) -0.004(2) 0.024(3) 0.000(2)
C15 0.040(2) 0.042(3) 0.029(2) 0.0028(17) 0.0093(16) -0.0003(19)
C16 0.030(2) 0.037(2) 0.048(2) 0.0059(18) 0.0191(17) 0.0044(17)
C17 0.0315(19) 0.035(2) 0.0253(18) 0.0010(17) 0.0122(14) -0.0017(17)
C18 0.039(2) 0.035(3) 0.037(2) -0.0029(17) 0.0139(17) -0.0061(18)
C19 0.040(2) 0.043(3) 0.044(2) 0.006(2) 0.0199(18) -0.0104(19)
C20 0.038(2) 0.044(3) 0.036(2) 0.0079(19) 0.0182(17) -0.0066(19)
C21 0.076(3) 0.058(3) 0.049(3) 0.009(2) 0.042(2) -0.002(2)
C22 0.036(2) 0.078(4) 0.049(3) 0.024(2) 0.0185(19) -0.010(2)
C23 0.069(3) 0.074(3) 0.051(3) 0.023(2) 0.044(2) 0.032(3)
C24 0.035(2) 0.036(2) 0.037(2) 0.0035(17) 0.0225(17) -0.0025(17)
C25 0.043(2) 0.040(3) 0.033(2) 0.0085(18) 0.0191(18) 0.0021(19)
C26 0.039(2) 0.039(3) 0.036(2) 0.0097(19) 0.0060(17) -0.0077(19)
C27 0.034(2) 0.033(2) 0.046(2) 0.008(2) 0.0103(17) -0.0006(19)
C28 0.055(3) 0.035(3) 0.071(3) -0.002(2) 0.001(2) -0.001(2)

loop_
_atom_type_symbol
_atom_type_description
_atom_type_scat_dispersion_real
_atom_type_scat_dispersion_imag
_atom_type_scat_source
C C 0.0033 0.0016 'International Tables Vol C Tables 4.2.6.8 and 6.1.1.4'
H H 0 0 'International Tables Vol C Tables 4.2.6.8 and 6.1.1.4'
Cl Cl 0.1484 0.1585 'International Tables Vol C Tables 4.2.6.8 and 6.1.1.4'
N N 0.0061 0.0033 'International Tables Vol C Tables 4.2.6.8 and 6.1.1.4'
O O 0.0106 0.006 'International Tables Vol C Tables 4.2.6.8 and 6.1.1.4'
Si Si 0.0817 0.0704 'International Tables Vol C Tables 4.2.6.8 and 6.1.1.4'
Zr Zr -2.9673 0.5597 'International Tables Vol C Tables 4.2.6.8 and 6.1.1.4'

loop_
_geom_angle_atom_site_label_1
_geom_angle_atom_site_label_2
_geom_angle_atom_site_label_3
_geom_angle
_geom_angle_site_symmetry_1
_geom_angle_site_symmetry_3
_geom_angle_publ_flag
N2 Zr N5 113.14(11) . . ?
N2 Zr Cl2 98.95(8) . . ?
N5 Zr Cl2 95.81(8) . . ?
N2 Zr Cl1 99.83(8) . . ?
N5 Zr Cl1 142.52(7) . . ?
Cl2 Zr Cl1 96.15(3) . . ?
N2 Si1 C1 110.49(17) . . ?
N2 Si1 C2 111.04(18) . . ?
C1 Si1 C2 112.3(2) . . ?
N2 Si1 C3 111.08(17) . . ?
C1 Si1 C3 108.35(19) . . ?
C2 Si1 C3 103.3(2) . . ?
N2 Si2 C8 115.98(16) . . ?
N2 Si2 C9 112.26(17) . . ?
C8 Si2 C9 111.96(17) . . ?
N2 Si2 C10 102.12(14) . . ?
C8 Si2 C10 105.35(18) . . ?
C9 Si2 C10 108.15(17) . . ?
N5 Si3 C16 114.95(16) . . ?
N5 Si3 C15 113.24(15) . . ?
C16 Si3 C15 111.11(17) . . ?
N5 Si3 C17 105.88(14) . . ?
C16 Si3 C17 105.36(16) . . ?
C15 Si3 C17 105.34(17) . . ?
N5 Si4 C22 111.74(15) . . ?
N5 Si4 C23 110.19(17) . . ?
C22 Si4 C23 111.2(2) . . ?
N5 Si4 C24 111.28(14) . . ?
C22 Si4 C24 108.80(18) . . ?
C23 Si4 C24 103.31(17) . . ?
C3 O1 C6 107.0(3) . . ?
C13 O2 C10 108.3(3) . . ?
C20 O3 C17 107.9(3) . . ?
C27 O4 C24 107.2(3) . . ?
Si2 N2 Si1 122.53(15) . . ?
Si2 N2 Zr 104.66(13) . . ?
Si1 N2 Zr 129.58(16) . . ?
Si3 N5 Si4 118.91(14) . . ?
Si3 N5 Zr 109.51(13) . . ?
Si4 N5 Zr 127.18(14) . . ?
C4 C3 O1 106.8(4) . . ?
C4 C3 Si1 134.7(4) . . ?
O1 C3 Si1 118.2(3) . . ?
C3 C4 C5 111.1(5) . . ?
C6 C5 C4 104.5(4) . . ?
C5 C6 O1 110.6(4) . . ?
C5 C6 C7 133.8(4) . . ?
O1 C6 C7 115.6(4) . . ?
C11 C10 O2 106.3(3) . . ?
C11 C10 Si2 136.6(3) . . ?
O2 C10 Si2 114.9(2) . . ?
C10 C11 C12 108.6(4) . . ?
C13 C12 C11 107.3(4) . . ?
C12 C13 O2 109.5(4) . . ?
C12 C13 C14 133.7(4) . . ?
O2 C13 C14 116.7(4) . . ?
C18 C17 O3 107.2(3) . . ?
C18 C17 Si3 134.3(3) . . ?
O3 C17 Si3 116.6(3) . . ?
C17 C18 C19 108.3(3) . . ?
C20 C19 C18 106.8(3) . . ?
C19 C20 O3 109.8(3) . . ?
C19 C20 C21 134.6(4) . . ?
O3 C20 C21 115.5(4) . . ?
C25 C24 O4 108.1(3) . . ?
C25 C24 Si4 132.0(3) . . ?
O4 C24 Si4 119.9(2) . . ?
C24 C25 C26 107.8(4) . . ?
C27 C26 C25 107.0(3) . . ?
C26 C27 O4 109.9(4) . . ?
C26 C27 C28 133.7(4) . . ?
O4 C27 C28 116.3(3) . . ?

loop_
_geom_bond_atom_site_label_1
_geom_bond_atom_site_label_2
_geom_bond_distance
_geom_bond_site_symmetry_2
_geom_bond_publ_flag
Zr N2 2.032(3) . ?
Zr N5 2.079(3) . ?
Zr Cl2 2.3930(10) . ?
Zr Cl1 2.4406(9) . ?
Si1 N2 1.760(3) . ?
Si1 C1 1.849(4) . ?
Si1 C2 1.855(5) . ?
Si1 C3 1.878(4) . ?
Si2 N2 1.748(3) . ?
Si2 C8 1.852(4) . ?
Si2 C9 1.856(4) . ?
Si2 C10 1.897(4) . ?
Si3 N5 1.730(3) . ?
Si3 C16 1.849(4) . ?
Si3 C15 1.857(4) . ?
Si3 C17 1.890(3) . ?
Si4 N5 1.757(3) . ?
Si4 C22 1.850(4) . ?
Si4 C23 1.866(4) . ?
Si4 C24 1.878(4) . ?
O1 C3 1.378(5) . ?
O1 C6 1.385(4) . ?
O2 C13 1.357(4) . ?
O2 C10 1.402(4) . ?
O3 C20 1.366(4) . ?
O3 C17 1.394(4) . ?
O4 C27 1.377(4) . ?
O4 C24 1.394(4) . ?
C3 C4 1.316(6) . ?
C4 C5 1.416(6) . ?
C5 C6 1.321(6) . ?
C6 C7 1.482(6) . ?
C10 C11 1.368(5) . ?
C11 C12 1.401(5) . ?
C12 C13 1.347(6) . ?
C13 C14 1.485(6) . ?
C17 C18 1.351(5) . ?
C18 C19 1.420(5) . ?
C19 C20 1.335(5) . ?
C20 C21 1.484(5) . ?
C24 C25 1.349(5) . ?
C25 C26 1.429(5) . ?
C26 C27 1.332(5) . ?
C27 C28 1.478(6) . ?

loop_
_cod_related_entry_id
_cod_related_entry_database
_cod_related_entry_code
1 ChemSpider 30652693
